data_4027292
loop_
_publ_author_name
'Sergiy V. Rosokha'
'Vasiliy Korotchenko'
'Charlotte L. Stern'
'Vladimir Zaitsev'
'Jeremy T. Ritzert'

_publ_section_title
;
 Substituent-Induced Switch of the Role of Charge-Transfer Complexes in
 the Diels-Alder Reactions of o-Chloranil and Styrenes
;
_journal_name_full 'Journal of Organic Chemistry'
_journal_page_first 5971
_journal_page_last 5981
_journal_paper_doi 10.1021/jo300614k
_journal_volume 77
_journal_year 2012
_chemical_formula_moiety 'C14 H8 Cl4 O2'
_chemical_formula_sum 'C14 H8 Cl4 O2'
_chemical_formula_weight 350.00
_chemical_name_systematic
; 
 ? 
;
_space_group_IT_number 15
_symmetry_cell_setting monoclinic
_symmetry_space_group_name_Hall '-C 2yc'
_symmetry_space_group_name_H-M 'C 1 2/c 1'
_atom_sites_solution_hydrogens geom
_atom_sites_solution_primary direct
_atom_sites_solution_secondary difmap
_audit_creation_method SHELXL-97
_cell_angle_alpha 90.00
_cell_angle_beta 118.359(3)
_cell_angle_gamma 90.00
_cell_formula_units_Z 8
_cell_length_a 11.827(2)
_cell_length_b 25.952(4)
_cell_length_c 10.3778(18)
_cell_measurement_temperature 173(2)
_cell_volume 2803.0(8)
_computing_cell_refinement 'SAINT V6.28 (BrukerAXS, 1997-2001)'
_computing_data_collection 'SMART V5.630 (BrukerAXS, 1997-2001)'
_computing_data_reduction 'SAINT & SADABS V2.06 (Sheldrick, 2000)'
_computing_molecular_graphics 'XP V5.06 (BrukerAXS, 1997-99)'
_computing_publication_material 'SHELXL-93, XCIF V5.05 (BrukerAXS, 1997-99)'
_computing_structure_refinement 'SHELXTL v. 6.12 (Sheldrick, 2001)'
_computing_structure_solution 'SHELXTL v. 6.12 (Sheldrick, 2001)'
_diffrn_ambient_temperature 173(2)
_diffrn_measured_fraction_theta_full 0.995
_diffrn_measured_fraction_theta_max 0.975
_diffrn_measurement_device 'Siemens SMART'
_diffrn_measurement_method
;
\w-scan, frame range 0.3 deg, hemisphere
;
_diffrn_radiation_monochromator graphite
_diffrn_radiation_source 'fine-focus sealed tube'
_diffrn_radiation_type MoK\a
_diffrn_radiation_wavelength 0.71073
_diffrn_reflns_av_R_equivalents 0.0372
_diffrn_reflns_av_sigmaI/netI 0.0365
_diffrn_reflns_limit_h_max 16
_diffrn_reflns_limit_h_min -16
_diffrn_reflns_limit_k_max 36
_diffrn_reflns_limit_k_min -32
_diffrn_reflns_limit_l_max 14
_diffrn_reflns_limit_l_min -14
_diffrn_reflns_number 15754
_diffrn_reflns_theta_full 30.00
_diffrn_reflns_theta_max 30.48
_diffrn_reflns_theta_min 1.57
_diffrn_standards_decay_% 0
_diffrn_standards_interval_count 0
_diffrn_standards_interval_time 0
_diffrn_standards_number none
_exptl_absorpt_coefficient_mu 0.840
_exptl_absorpt_correction_T_max 0.9207
_exptl_absorpt_correction_T_min 0.8238
_exptl_absorpt_correction_type multi-scan
_exptl_absorpt_process_details 'Semi-empirical (SADABS procedure)'
_exptl_crystal_colour yellow
_exptl_crystal_density_diffrn 1.659
_exptl_crystal_description block
_exptl_crystal_F_000 1408
_exptl_crystal_size_max 0.24
_exptl_crystal_size_mid 0.12
_exptl_crystal_size_min 0.10
_refine_diff_density_max 0.582
_refine_diff_density_min -0.308
_refine_diff_density_rms 0.085
_refine_ls_extinction_method none
_refine_ls_goodness_of_fit_ref 1.031
_refine_ls_hydrogen_treatment constr
_refine_ls_matrix_type full
_refine_ls_number_parameters 181
_refine_ls_number_reflns 4173
_refine_ls_number_restraints 0
_refine_ls_restrained_S_all 1.031
_refine_ls_R_factor_all 0.0599
_refine_ls_R_factor_gt 0.0434
_refine_ls_shift/su_max 0.001
_refine_ls_shift/su_mean 0.000
_refine_ls_structure_factor_coef Fsqd
_refine_ls_weighting_details 'calc w=1/[\s^2^(Fo^2^)+(0.0609P)^2^+0.8638P] where P=(Fo^2^+2Fc^2^)/3'
_refine_ls_weighting_scheme calc
_refine_ls_wR_factor_gt 0.1038
_refine_ls_wR_factor_ref 0.1134
_reflns_number_gt 3236
_reflns_number_total 4173
_reflns_threshold_expression >2sigma(I)
_cod_data_source_file jo300614k_si_006.cif
_cod_data_source_block jeff05
_cod_original_cell_volume 2802.9(8)
_cod_original_sg_symbol_H-M 'C 2/c'
_cod_database_code 4027292

loop_
_symmetry_equiv_pos_as_xyz
'x, y, z'
'-x, y, -z+1/2'
'x+1/2, y+1/2, z'
'-x+1/2, y+1/2, -z+1/2'
'-x, -y, -z'
'x, -y, z-1/2'
'-x+1/2, -y+1/2, -z'
'x+1/2, -y+1/2, z-1/2'

loop_
_atom_site_label
_atom_site_type_symbol
_atom_site_fract_x
_atom_site_fract_y
_atom_site_fract_z
_atom_site_U_iso_or_equiv
_atom_site_adp_type
_atom_site_occupancy
_atom_site_symmetry_multiplicity
_atom_site_calc_flag
_atom_site_refinement_flags
Cl1 Cl 0.12952(4) 1.011045(18) 0.45564(5) 0.03201(13) Uani 1 1 d .
Cl2 Cl 0.11949(4) 0.90837(2) 0.61268(6) 0.03548(13) Uani 1 1 d .
Cl3 Cl 0.29625(5) 0.81352(2) 0.61447(6) 0.03768(14) Uani 1 1 d .
Cl4 Cl 0.47699(5) 0.83216(2) 0.47324(6) 0.03996(14) Uani 1 1 d .
O1 O 0.41597(14) 1.01676(5) 0.59676(15) 0.0364(3) Uani 1 1 d .
O2 O 0.57239(12) 0.92816(6) 0.64386(16) 0.0384(4) Uani 1 1 d .
C1 C 0.37266(17) 0.97533(8) 0.54924(18) 0.0274(4) Uani 1 1 d .
C2 C 0.45853(17) 0.92820(8) 0.5630(2) 0.0283(4) Uani 1 1 d .
C3 C 0.37729(16) 0.88337(7) 0.4667(2) 0.0271(4) Uani 1 1 d .
C4 C 0.29075(16) 0.87173(7) 0.53518(19) 0.0262(4) Uani 1 1 d .
C5 C 0.21808(16) 0.91102(7) 0.53531(18) 0.0238(3) Uani 1 1 d .
C6 C 0.23129(16) 0.96031(7) 0.46244(18) 0.0241(3) Uani 1 1 d .
C7 C 0.20606(17) 0.94700(7) 0.30656(19) 0.0268(4) Uani 1 1 d .
H7A H 0.2169 0.9784 0.2594 0.032 Uiso 1 1 calc R
H7B H 0.1162 0.9351 0.2482 0.032 Uiso 1 1 calc R
C8 C 0.29830(17) 0.90457(7) 0.30686(19) 0.0251(4) Uani 1 1 d .
H8 H 0.3603 0.9213 0.2801 0.030 Uiso 1 1 d .
C9 C 0.22777(17) 0.86331(7) 0.1938(2) 0.0270(4) Uani 1 1 d .
C10 C 0.2477(2) 0.85960(8) 0.0720(2) 0.0335(4) Uani 1 1 d .
H10 H 0.3075 0.8819 0.0635 0.040 Uiso 1 1 calc R
C11 C 0.1808(2) 0.82366(9) -0.0366(2) 0.0426(5) Uani 1 1 d .
H11 H 0.1948 0.8216 -0.1193 0.051 Uiso 1 1 calc R
C12 C 0.0941(2) 0.79093(8) -0.0255(2) 0.0414(5) Uani 1 1 d .
H12 H 0.0485 0.7664 -0.1003 0.050 Uiso 1 1 calc R
C13 C 0.0735(2) 0.79396(9) 0.0949(2) 0.0395(5) Uani 1 1 d .
H13 H 0.0146 0.7712 0.1035 0.047 Uiso 1 1 calc R
C14 C 0.13919(19) 0.83030(8) 0.2030(2) 0.0345(4) Uani 1 1 d .
H14 H 0.1235 0.8327 0.2844 0.041 Uiso 1 1 calc R

loop_
_atom_site_aniso_label
_atom_site_aniso_U_11
_atom_site_aniso_U_22
_atom_site_aniso_U_33
_atom_site_aniso_U_23
_atom_site_aniso_U_13
_atom_site_aniso_U_12
Cl1 0.0367(2) 0.0289(3) 0.0285(2) -0.00077(17) 0.01386(19) 0.00907(18)
Cl2 0.0339(2) 0.0400(3) 0.0410(3) 0.0035(2) 0.0247(2) 0.00197(19)
Cl3 0.0428(3) 0.0281(3) 0.0443(3) 0.0110(2) 0.0224(2) 0.00390(19)
Cl4 0.0362(3) 0.0381(3) 0.0489(3) 0.0065(2) 0.0230(2) 0.0150(2)
O1 0.0405(8) 0.0310(8) 0.0310(7) -0.0018(6) 0.0115(6) -0.0079(6)
O2 0.0239(6) 0.0535(10) 0.0327(7) 0.0043(6) 0.0092(6) -0.0010(6)
C1 0.0305(9) 0.0299(10) 0.0205(8) 0.0028(7) 0.0110(7) -0.0024(7)
C2 0.0249(8) 0.0343(11) 0.0258(9) 0.0045(7) 0.0122(7) -0.0021(7)
C3 0.0253(8) 0.0277(10) 0.0285(9) 0.0040(7) 0.0129(7) 0.0063(7)
C4 0.0266(8) 0.0246(9) 0.0249(8) 0.0037(7) 0.0102(7) 0.0005(7)
C5 0.0223(7) 0.0267(9) 0.0217(8) 0.0010(7) 0.0098(6) -0.0003(6)
C6 0.0254(8) 0.0236(9) 0.0226(8) -0.0002(6) 0.0107(7) 0.0040(6)
C7 0.0300(8) 0.0258(9) 0.0224(8) 0.0002(7) 0.0106(7) 0.0051(7)
C8 0.0274(8) 0.0249(9) 0.0257(8) 0.0007(7) 0.0147(7) 0.0003(7)
C9 0.0300(8) 0.0243(9) 0.0288(9) -0.0005(7) 0.0156(7) 0.0030(7)
C10 0.0420(10) 0.0302(11) 0.0373(11) -0.0028(8) 0.0263(9) -0.0008(8)
C11 0.0637(14) 0.0369(12) 0.0382(12) -0.0072(9) 0.0332(11) -0.0021(10)
C12 0.0576(13) 0.0280(11) 0.0375(11) -0.0076(9) 0.0215(10) -0.0054(9)
C13 0.0466(12) 0.0332(12) 0.0408(11) -0.0045(9) 0.0226(10) -0.0105(9)
C14 0.0392(10) 0.0373(11) 0.0319(10) -0.0040(8) 0.0209(9) -0.0060(8)

loop_
_atom_type_symbol
_atom_type_description
_atom_type_scat_dispersion_real
_atom_type_scat_dispersion_imag
_atom_type_scat_source
C C 0.0033 0.0016 'International Tables Vol C Tables 4.2.6.8 and 6.1.1.4'
H H 0.0000 0.0000 'International Tables Vol C Tables 4.2.6.8 and 6.1.1.4'
O O 0.0106 0.0060 'International Tables Vol C Tables 4.2.6.8 and 6.1.1.4'
Cl Cl 0.1484 0.1585 'International Tables Vol C Tables 4.2.6.8 and 6.1.1.4'

loop_
_geom_angle_atom_site_label_1
_geom_angle_atom_site_label_2
_geom_angle_atom_site_label_3
_geom_angle
O1 C1 C6 127.55(18)
O1 C1 C2 122.60(17)
C6 C1 C2 109.80(15)
O2 C2 C3 126.89(18)
O2 C2 C1 122.14(18)
C3 C2 C1 110.91(14)
C4 C3 C2 101.36(14)
C4 C3 C8 111.56(14)
C2 C3 C8 107.27(15)
C4 C3 Cl4 114.70(13)
C2 C3 Cl4 110.29(12)
C8 C3 Cl4 111.02(13)
C5 C4 C3 115.06(16)
C5 C4 Cl3 123.58(15)
C3 C4 Cl3 121.25(13)
C4 C5 C6 114.91(16)
C4 C5 Cl2 123.74(14)
C6 C5 Cl2 121.34(13)
C1 C6 C5 105.19(13)
C1 C6 C7 106.79(15)
C5 C6 C7 108.51(15)
C1 C6 Cl1 111.64(13)
C5 C6 Cl1 114.58(12)
C7 C6 Cl1 109.75(12)
C6 C7 C8 111.89(14)
C6 C7 H7A 109.2
C8 C7 H7A 109.2
C6 C7 H7B 109.2
C8 C7 H7B 109.2
H7A C7 H7B 107.9
C9 C8 C7 111.92(15)
C9 C8 C3 113.86(15)
C7 C8 C3 108.49(14)
C9 C8 H8 107.4
C7 C8 H8 107.4
C3 C8 H8 107.4
C14 C9 C10 118.47(18)
C14 C9 C8 122.55(17)
C10 C9 C8 118.92(17)
C11 C10 C9 120.43(19)
C11 C10 H10 119.8
C9 C10 H10 119.8
C12 C11 C10 120.5(2)
C12 C11 H11 119.8
C10 C11 H11 119.8
C11 C12 C13 119.8(2)
C11 C12 H12 120.1
C13 C12 H12 120.1
C12 C13 C14 119.9(2)
C12 C13 H13 120.1
C14 C13 H13 120.1
C13 C14 C9 120.93(19)
C13 C14 H14 119.5
C9 C14 H14 119.5

loop_
_geom_bond_atom_site_label_1
_geom_bond_atom_site_label_2
_geom_bond_distance
Cl1 C6 1.7625(18)
Cl2 C5 1.7025(18)
Cl3 C4 1.7065(19)
Cl4 C3 1.7564(18)
O1 C1 1.192(2)
O2 C2 1.202(2)
C1 C6 1.526(2)
C1 C2 1.552(3)
C2 C3 1.537(3)
C3 C4 1.528(3)
C3 C8 1.566(2)
C4 C5 1.334(2)
C5 C6 1.531(3)
C6 C7 1.538(2)
C7 C8 1.549(2)
C7 H7A 0.9900
C7 H7B 0.9900
C8 C9 1.513(3)
C8 H8 0.9993
C9 C14 1.391(3)
C9 C10 1.394(3)
C10 C11 1.385(3)
C10 H10 0.9500
C11 C12 1.378(3)
C11 H11 0.9500
C12 C13 1.384(3)
C12 H12 0.9500
C13 C14 1.386(3)
C13 H13 0.9500
C14 H14 0.9500
